data_2203872
loop_
_publ_author_name
'Mehmet Akkurt'
'Sema \"Ozt\"urk'
'Hasan K\"u\,c\"ukbay'
'Ersin Orhan'
'Orhan B\"uy\"ukg\"ung\"or'

_publ_section_title
;
 1-Ethyl-3-(2-phenylethyl)benzimidazole-2-selone
;
_journal_issue 7
_journal_name_full 'Acta Crystallographica Section E'
_journal_page_first o1263
_journal_page_last o1265
_journal_paper_doi 10.1107/S1600536804014977
_journal_volume 60
_journal_year 2004
_chemical_formula_iupac 'C17 H18 N2 Se'
_chemical_formula_moiety 'C17 H18 N2 Se'
_chemical_formula_sum 'C17 H18 N2 Se'
_chemical_formula_weight 329.29
_chemical_name_systematic
;
1-Ethyl-3-(2-phenylethyl)benzimidazole-2-selone
;
_space_group_IT_number 19
_symmetry_cell_setting orthorhombic
_symmetry_space_group_name_Hall 'P 2ac 2ab'
_symmetry_space_group_name_H-M 'P 21 21 21'
_atom_sites_solution_hydrogens geom
_atom_sites_solution_primary direct
_atom_sites_solution_secondary difmap
_cell_angle_alpha 90
_cell_angle_beta 90
_cell_angle_gamma 90
_cell_formula_units_Z 4
_cell_length_a 7.6427(5)
_cell_length_b 12.7380(12)
_cell_length_c 15.5045(9)
_cell_measurement_reflns_used 2270
_cell_measurement_temperature 150
_cell_measurement_theta_max 28.97
_cell_measurement_theta_min 2.07
_cell_volume 1509.41(19)
_computing_cell_refinement X-AREA
_computing_data_collection 'X-AREA (Stoe & Cie, 2002)'
_computing_data_reduction 'X-RED32 (Stoe & Cie, 2002)'
_computing_molecular_graphics 'ORTEP-3 (Farrugia, 1997)'
_computing_publication_material 'WinGX (Farrugia, 1999)'
_computing_structure_refinement 'SHELXL97 (Sheldrick, 1997)'
_computing_structure_solution 'SHELXS97 (Sheldrick, 1997)'
_diffrn_ambient_temperature 150
_diffrn_detector_area_resol_mean 6.67
_diffrn_measured_fraction_theta_full 0.994
_diffrn_measured_fraction_theta_max 0.987
_diffrn_measurement_device_type 'Stoe IPDS-II'
_diffrn_measurement_method '\w scans'
_diffrn_radiation_monochromator 'plane graphite'
_diffrn_radiation_type MoK\a
_diffrn_radiation_wavelength 0.71073
_diffrn_reflns_av_R_equivalents 0.0871
_diffrn_reflns_av_sigmaI/netI 0.0635
_diffrn_reflns_limit_h_max 10
_diffrn_reflns_limit_h_min -10
_diffrn_reflns_limit_k_max 17
_diffrn_reflns_limit_k_min -17
_diffrn_reflns_limit_l_max 21
_diffrn_reflns_limit_l_min -19
_diffrn_reflns_number 13746
_diffrn_reflns_reduction_process ' ?'
_diffrn_reflns_theta_full 25.00
_diffrn_reflns_theta_max 28.88
_diffrn_reflns_theta_min 2.07
_diffrn_standards_decay_% 0
_diffrn_standards_number 0
_exptl_absorpt_coefficient_mu 2.479
_exptl_absorpt_correction_T_max 0.612
_exptl_absorpt_correction_T_min 0.514
_exptl_absorpt_correction_type integration
_exptl_absorpt_process_details '(X-RED32; Stoe & Cie, 2002)'
_exptl_crystal_colour colorless
_exptl_crystal_density_diffrn 1.449
_exptl_crystal_density_method 'Not Measured'
_exptl_crystal_description prism
_exptl_crystal_F_000 672
_exptl_crystal_size_max 0.31
_exptl_crystal_size_mid 0.26
_exptl_crystal_size_min 0.22
_refine_diff_density_max 0.497
_refine_diff_density_min -0.474
_refine_ls_abs_structure_details 'Flack (1983); 1584 Friedel pairs'
_refine_ls_abs_structure_Flack 0.288(13)
_refine_ls_extinction_coef 0.0095(13)
_refine_ls_extinction_expression FC^*^=KFC[1+0.001XFC^2^\L^3^/SIN(2\Q)]^-1/4^
_refine_ls_extinction_method SHELXL97
_refine_ls_goodness_of_fit_ref 1.027
_refine_ls_hydrogen_treatment constr
_refine_ls_matrix_type full
_refine_ls_number_parameters 183
_refine_ls_number_reflns 3831
_refine_ls_number_restraints 0
_refine_ls_restrained_S_all 1.027
_refine_ls_R_factor_all 0.0672
_refine_ls_R_factor_gt 0.0423
_refine_ls_shift/su_max 0.000
_refine_ls_shift/su_mean 0.000
_refine_ls_structure_factor_coef Fsqd
_refine_ls_weighting_details 'calc w = 1/[\s^2^(Fo^2^)+(0.0372P)^2^+0.3896P] where P = (Fo^2^+2Fc^2^)/3'
_refine_ls_weighting_scheme calc
_refine_ls_wR_factor_gt 0.0860
_refine_ls_wR_factor_ref 0.0970
_reflns_number_gt 2914
_reflns_number_total 3831
_reflns_threshold_expression I>2\s(I)
_cod_data_source_file ci6391.cif
_cod_data_source_block I
_cod_depositor_comments
;
The following automatic conversions were performed:
'_symmetry_cell_setting' value 'Orthorhombic' changed to 'orthorhombic'
according to '/home/saulius/struct/CIF-dictionaries/cif_core.dic'
dictionary named 'cif_core.dic' version 2.4.1 from 2010-06-29.

Automatic conversion script
Id: cif_fix_enum 1527 2010-12-29 10:47:43Z saulius 

The following automatic conversions were performed:

'_symmetry_cell_setting' value 'Orthorhombic' changed to
'orthorhombic' according to
/home/saulius/struct/CIF-dictionaries/cif_core.dic dictionary named
'cif_core.dic' version 2.4.1 from 2010-06-29.

Automatic conversion script
Id: cif_fix_values 1715 2011-07-08 13:25:40Z adriana 
;
_cod_database_code 2203872

loop_
_symmetry_equiv_pos_as_xyz
x,y,z
1/2-x,-y,1/2+z
1/2+x,1/2-y,-z
-x,1/2+y,1/2-z

loop_
_atom_site_aniso_label
_atom_site_aniso_U_11
_atom_site_aniso_U_22
_atom_site_aniso_U_33
_atom_site_aniso_U_12
_atom_site_aniso_U_13
_atom_site_aniso_U_23
Se1 0.0498(2) 0.0526(2) 0.0329(2) -0.0068(2) -0.0097(2) -0.0008(2)
N1 0.0305(15) 0.0323(15) 0.0297(14) -0.0035(12) 0.0017(12) 0.0007(12)
N2 0.0267(12) 0.0329(13) 0.0283(13) -0.0023(12) -0.0034(10) 0.0017(13)
C1 0.0297(17) 0.0330(18) 0.0366(19) -0.0010(15) 0.0014(15) 0.0012(15)
C2 0.0245(15) 0.0317(18) 0.0293(17) 0.0014(14) -0.0008(14) 0.0002(14)
C3 0.0313(17) 0.040(2) 0.0312(18) -0.0023(16) 0.0013(15) 0.0029(16)
C4 0.043(2) 0.052(2) 0.0256(17) 0.000(2) 0.0001(18) -0.0034(15)
C5 0.045(2) 0.044(2) 0.037(2) -0.0127(19) -0.0019(18) -0.0065(18)
C6 0.035(2) 0.042(2) 0.039(2) -0.0099(17) 0.0083(17) -0.0062(17)
C7 0.0290(16) 0.0308(16) 0.0314(16) -0.0010(16) 0.0031(16) -0.0003(13)
C8 0.039(2) 0.0412(19) 0.036(2) -0.0050(16) 0.0044(15) 0.0084(16)
C9 0.044(2) 0.075(3) 0.043(2) 0.004(2) 0.0094(19) 0.011(2)
C10 0.0273(16) 0.0358(19) 0.038(2) -0.0058(15) -0.0032(15) 0.0040(15)
C11 0.0282(16) 0.040(2) 0.0432(18) -0.0025(15) -0.0060(13) -0.0014(16)
C12 0.0269(16) 0.0331(19) 0.0347(19) -0.0006(15) -0.0031(15) 0.0024(15)
C13 0.035(2) 0.058(3) 0.036(2) -0.0133(18) -0.0012(16) 0.0069(18)
C14 0.044(2) 0.067(3) 0.035(2) -0.019(2) -0.0049(18) 0.005(2)
C15 0.031(2) 0.042(2) 0.046(2) -0.0103(15) -0.0054(16) 0.0083(17)
C16 0.0270(17) 0.045(2) 0.040(2) 0.0041(16) 0.0057(16) 0.0060(17)
C17 0.0319(18) 0.0371(18) 0.0379(19) 0.0055(16) -0.0039(15) -0.0006(15)

loop_
_atom_site_label
_atom_site_fract_x
_atom_site_fract_y
_atom_site_fract_z
_atom_site_U_iso_or_equiv
_atom_site_thermal_displace_type
_atom_site_calc_flag
_atom_site_refinement_flags
_atom_site_occupancy
_atom_site_type_symbol
Se1 0.13218(5) 0.48280(3) 0.26723(2) 0.04510(10) Uani . . 1.000 Se
N1 -0.0856(4) 0.3679(2) 0.15037(18) 0.0308(8) Uani . . 1.000 N
N2 0.0865(3) 0.4791(2) 0.08405(16) 0.0293(7) Uani . . 1.000 N
C1 0.0413(4) 0.4423(3) 0.1633(2) 0.0331(10) Uani . . 1.000 C
C2 -0.0090(4) 0.4291(3) 0.0209(2) 0.0285(10) Uani . . 1.000 C
C3 -0.0069(5) 0.4390(3) -0.0686(2) 0.0342(11) Uani . . 1.000 C
C4 -0.1225(6) 0.3767(3) -0.1134(2) 0.0402(11) Uani . . 1.000 C
C5 -0.2372(5) 0.3072(3) -0.0713(3) 0.0420(12) Uani . . 1.000 C
C6 -0.2371(5) 0.2976(3) 0.0174(3) 0.0387(12) Uani . . 1.000 C
C7 -0.1200(5) 0.3594(3) 0.0620(2) 0.0304(9) Uani . . 1.000 C
C8 -0.1689(5) 0.3058(3) 0.2179(2) 0.0387(11) Uani . . 1.000 C
C9 -0.3400(5) 0.3510(4) 0.2470(3) 0.0540(14) Uani . . 1.000 C
C10 0.2266(4) 0.5545(3) 0.0694(2) 0.0337(11) Uani . . 1.000 C
C11 0.4020(4) 0.5007(3) 0.0521(2) 0.0371(10) Uani . . 1.000 C
C12 0.5525(4) 0.5748(3) 0.0603(2) 0.0316(10) Uani . . 1.000 C
C13 0.5871(5) 0.6200(4) 0.1400(3) 0.0430(14) Uani . . 1.000 C
C14 0.7233(5) 0.6910(4) 0.1509(3) 0.0487(14) Uani . . 1.000 C
C15 0.8278(5) 0.7174(3) 0.0806(3) 0.0397(12) Uani . . 1.000 C
C16 0.7946(5) 0.6731(3) 0.0021(3) 0.0373(11) Uani . . 1.000 C
C17 0.6584(5) 0.6019(3) -0.0085(2) 0.0356(11) Uani . . 1.000 C
H3 0.06840 0.48520 -0.09650 0.0410 Uiso calc R 1.000 H
H4 -0.12480 0.38060 -0.17330 0.0480 Uiso calc R 1.000 H
H5 -0.31450 0.26700 -0.10380 0.0500 Uiso calc R 1.000 H
H6 -0.31230 0.25160 0.04560 0.0460 Uiso calc R 1.000 H
H8A -0.09040 0.30120 0.26690 0.0470 Uiso calc R 1.000 H
H8B -0.18820 0.23510 0.19660 0.0470 Uiso calc R 1.000 H
H9A -0.38850 0.30760 0.29160 0.0810 Uiso calc R 1.000 H
H9B -0.41950 0.35380 0.19910 0.0810 Uiso calc R 1.000 H
H9C -0.32150 0.42060 0.26900 0.0810 Uiso calc R 1.000 H
H10A 0.23770 0.59940 0.11970 0.0400 Uiso calc R 1.000 H
H10B 0.19660 0.59850 0.02060 0.0400 Uiso calc R 1.000 H
H11A 0.41720 0.44330 0.09260 0.0450 Uiso calc R 1.000 H
H11B 0.40100 0.47120 -0.00560 0.0450 Uiso calc R 1.000 H
H13 0.51760 0.60230 0.18700 0.0510 Uiso calc R 1.000 H
H14 0.74450 0.72070 0.20470 0.0590 Uiso calc R 1.000 H
H15 0.91940 0.76480 0.08700 0.0470 Uiso calc R 1.000 H
H16 0.86390 0.69090 -0.04500 0.0450 Uiso calc R 1.000 H
H17 0.63840 0.57210 -0.06240 0.0430 Uiso calc R 1.000 H

loop_
_atom_type_symbol
_atom_type_description
_atom_type_scat_dispersion_real
_atom_type_scat_dispersion_imag
_atom_type_scat_source
Se Se -0.0929 2.2259 'International Tables Vol C Tables 4.2.6.8 and 6.1.1.4'
N N 0.0061 0.0033 'International Tables Vol C Tables 4.2.6.8 and 6.1.1.4'
H H 0.0000 0.0000 'International Tables Vol C Tables 4.2.6.8 and 6.1.1.4'
C C 0.0033 0.0016 'International Tables Vol C Tables 4.2.6.8 and 6.1.1.4'

loop_
_geom_angle_atom_site_label_1
_geom_angle_atom_site_label_2
_geom_angle_atom_site_label_3
_geom_angle
_geom_angle_publ_flag
C1 N1 C7 109.3(3) yes
C1 N1 C8 125.4(3) yes
C7 N1 C8 125.4(3) yes
C1 N2 C2 110.4(3) yes
C1 N2 C10 123.7(3) yes
C2 N2 C10 125.7(3) yes
Se1 C1 N1 126.3(2) yes
Se1 C1 N2 127.0(2) yes
N1 C1 N2 106.6(3) yes
N2 C2 C3 131.3(3) yes
N2 C2 C7 107.1(3) yes
C3 C2 C7 121.6(3) no
C2 C3 C4 116.3(3) no
C3 C4 C5 121.9(3) no
C4 C5 C6 121.2(4) no
C5 C6 C7 116.7(4) no
N1 C7 C2 106.6(3) yes
N1 C7 C6 131.1(3) yes
C2 C7 C6 122.3(3) no
N1 C8 C9 112.9(3) yes
N2 C10 C11 112.1(3) yes
C10 C11 C12 112.2(3) no
C11 C12 C13 119.0(3) no
C11 C12 C17 122.9(3) no
C13 C12 C17 118.1(3) no
C12 C13 C14 121.4(4) no
C13 C14 C15 119.5(4) no
C14 C15 C16 119.4(4) no
C15 C16 C17 120.9(4) no
C12 C17 C16 120.7(3) no
C2 C3 H3 121.85 no
C4 C3 H3 121.85 no
C3 C4 H4 119.04 no
C5 C4 H4 119.02 no
C4 C5 H5 119.40 no
C6 C5 H5 119.42 no
C5 C6 H6 121.59 no
C7 C6 H6 121.70 no
N1 C8 H8A 108.97 no
N1 C8 H8B 108.99 no
C9 C8 H8A 109.10 no
C9 C8 H8B 109.05 no
H8A C8 H8B 107.73 no
C8 C9 H9A 109.43 no
C8 C9 H9B 109.49 no
C8 C9 H9C 109.46 no
H9A C9 H9B 109.53 no
H9A C9 H9C 109.43 no
H9B C9 H9C 109.49 no
N2 C10 H10A 109.12 no
N2 C10 H10B 109.22 no
C11 C10 H10A 109.17 no
C11 C10 H10B 109.25 no
H10A C10 H10B 107.89 no
C10 C11 H11A 109.21 no
C10 C11 H11B 109.17 no
C12 C11 H11A 109.20 no
C12 C11 H11B 109.23 no
H11A C11 H11B 107.80 no
C12 C13 H13 119.22 no
C14 C13 H13 119.39 no
C13 C14 H14 120.29 no
C15 C14 H14 120.25 no
C14 C15 H15 120.34 no
C16 C15 H15 120.23 no
C15 C16 H16 119.56 no
C17 C16 H16 119.51 no
C12 C17 H17 119.66 no
C16 C17 H17 119.69 no

loop_
_geom_bond_atom_site_label_1
_geom_bond_atom_site_label_2
_geom_bond_distance
_geom_bond_publ_flag
Se1 C1 1.829(3) yes
N1 C1 1.371(4) yes
N1 C7 1.399(4) yes
N1 C8 1.459(4) yes
N2 C1 1.360(4) yes
N2 C2 1.377(4) yes
N2 C10 1.456(4) yes
C2 C3 1.394(4) no
C2 C7 1.384(5) no
C3 C4 1.376(5) no
C4 C5 1.407(6) no
C5 C6 1.381(7) no
C6 C7 1.378(5) no
C8 C9 1.498(6) no
C10 C11 1.529(5) no
C11 C12 1.493(5) no
C12 C13 1.389(6) no
C12 C17 1.383(5) no
C13 C14 1.389(6) no
C14 C15 1.393(6) no
C15 C16 1.365(6) no
C16 C17 1.390(5) no
C3 H3 0.93 no
C4 H4 0.93 no
C5 H5 0.93 no
C6 H6 0.93 no
C8 H8A 0.97 no
C8 H8B 0.97 no
C9 H9A 0.96 no
C9 H9B 0.96 no
C9 H9C 0.96 no
C10 H10A 0.97 no
C10 H10B 0.97 no
C11 H11A 0.97 no
C11 H11B 0.97 no
C13 H13 0.93 no
C14 H14 0.93 no
C15 H15 0.93 no
C16 H16 0.93 no
C17 H17 0.93 no

loop_
_geom_contact_atom_site_label_1
_geom_contact_atom_site_label_2
_geom_contact_distance
_geom_contact_site_symmetry_2
_geom_contact_publ_flag
Se1 H8A 2.8714 . no
Se1 H10A 2.8440 . no
Se1 H3 3.1411 2_565 no
Se1 H8B 3.2903 4_555 no
N1 H5 2.7869 3_555 no
C2 C17 3.393(5) 1_455 no
C2 C16 3.464(5) 1_455 no
C3 C17 3.423(5) 1_455 no
C3 C16 3.521(5) 1_455 no
C15 C17 3.596(5) 3_565 no
C16 C3 3.521(5) 1_655 no
C16 C2 3.464(5) 1_655 no
C17 C3 3.423(5) 1_655 no
C17 C15 3.596(5) 3_465 no
C17 C2 3.393(5) 1_655 no
C1 H5 3.0288 3_555 no
C1 H11A 3.0749 . no
C2 H6 2.9362 3_555 no
C3 H6 2.8694 3_555 no
C3 H10B 2.9085 . no
C4 H6 3.0654 3_555 no
C6 H8B 2.9143 . no
C7 H5 2.9093 3_555 no
C8 H6 2.9689 . no
C10 H13 2.9397 . no
C10 H3 2.9761 . no
C13 H9A 3.0231 4_555 no
C13 H10A 2.7016 . no
C13 H4 2.9090 2_565 no
C14 H4 2.9712 2_565 no
C14 H9A 3.0900 4_555 no
C15 H10B 2.9944 3_565 no
C16 H10B 3.0248 3_565 no
C17 H15 2.7751 3_465 no
H3 C10 2.9761 . no
H3 H10B 2.5178 . no
H3 Se1 3.1411 2_564 no
H4 C13 2.9090 2_564 no
H4 C14 2.9712 2_564 no
H4 H13 2.3260 2_564 no
H4 H14 2.4657 2_564 no
H5 N1 2.7869 3_455 no
H5 C1 3.0288 3_455 no
H5 C7 2.9093 3_455 no
H6 C8 2.9689 . no
H6 H8B 2.5347 . no
H6 C2 2.9362 3_455 no
H6 C3 2.8694 3_455 no
H6 C4 3.0654 3_455 no
H8A Se1 2.8714 . no
H8B C6 2.9143 . no
H8B H6 2.5347 . no
H8B Se1 3.2903 4_545 no
H9A H16 2.5405 2_565 no
H9A C13 3.0231 4_545 no
H9A C14 3.0900 4_545 no
H9B H11A 2.3630 1_455 no
H10A Se1 2.8440 . no
H10A C13 2.7016 . no
H10A H13 2.3804 . no
H10B C3 2.9085 . no
H10B H3 2.5178 . no
H10B C15 2.9944 3_465 no
H10B C16 3.0248 3_465 no
H11A C1 3.0749 . no
H11A H9B 2.3630 1_655 no
H11B H17 2.3915 . no
H13 C10 2.9397 . no
H13 H10A 2.3804 . no
H13 H4 2.3260 2_565 no
H14 H4 2.4657 2_565 no
H15 C17 2.7751 3_565 no
H16 H9A 2.5405 2_564 no
H17 H11B 2.3915 . no

loop_
_geom_torsion_atom_site_label_1
_geom_torsion_atom_site_label_2
_geom_torsion_atom_site_label_3
_geom_torsion_atom_site_label_4
_geom_torsion
_geom_torsion_publ_flag
C7 N1 C1 Se1 179.9(3) yes
C8 N1 C1 Se1 -1.3(5) yes
C7 N1 C1 N2 -0.5(4) no
C8 N1 C1 N2 178.3(3) no
C8 N1 C7 C6 2.4(6) no
C1 N1 C8 C9 96.3(4) yes
C7 N1 C8 C9 -85.1(4) yes
C1 N1 C7 C6 -178.8(4) no
C1 N1 C7 C2 1.0(4) no
C8 N1 C7 C2 -177.8(3) no
C10 N2 C1 N1 -175.6(3) no
C2 N2 C1 Se1 179.4(3) no
C10 N2 C1 Se1 4.0(5) no
C2 N2 C1 N1 -0.2(4) no
C1 N2 C10 C11 91.3(4) yes
C2 N2 C10 C11 -83.4(4) yes
C1 N2 C2 C3 -179.0(4) no
C10 N2 C2 C3 -3.7(6) no
C1 N2 C2 C7 0.9(4) no
C10 N2 C2 C7 176.1(3) no
C3 C2 C7 N1 178.7(3) no
N2 C2 C7 N1 -1.1(4) no
N2 C2 C7 C6 178.7(3) no
N2 C2 C3 C4 -179.5(4) no
C7 C2 C3 C4 0.8(5) no
C3 C2 C7 C6 -1.4(6) no
C2 C3 C4 C5 0.3(6) no
C3 C4 C5 C6 -0.8(6) no
C4 C5 C6 C7 0.2(6) no
C5 C6 C7 C2 0.9(6) no
C5 C6 C7 N1 -179.3(4) no
N2 C10 C11 C12 -164.8(3) yes
C10 C11 C12 C13 63.8(4) yes
C10 C11 C12 C17 -115.3(4) yes
C17 C12 C13 C14 0.4(6) no
C11 C12 C17 C16 178.6(3) no
C11 C12 C13 C14 -178.7(4) no
C13 C12 C17 C16 -0.5(6) no
C12 C13 C14 C15 -0.1(7) no
C13 C14 C15 C16 0.0(6) no
C14 C15 C16 C17 -0.2(6) no
C15 C16 C17 C12 0.4(6) no

loop_
_cod_related_entry_id
_cod_related_entry_database
_cod_related_entry_code
1 ChemSpider 445170
